data_2218057
loop_
_publ_author_name
'Ali, Hapipah M.'
'Zuraini, Kadir'
'Wan Jeffrey, Basirun'
'Rizal, Mohd. Razali'
'Ng, Seik Weng'

_publ_section_title
;
 1-(2-Hydroxy-5-methylphenyl)ethanone
 [(1<i>H</i>-indol-3-yl)acetyl]hydrazone
;
_journal_coeditor_code BT2687
_journal_issue 5
_journal_name_full 'Acta Crystallographica Section E'
_journal_page_first o912
_journal_paper_doi 10.1107/S1600536808011124
_journal_volume 64
_journal_year 2008
_chemical_formula_iupac 'C19 H19 N3 O2'
_chemical_formula_moiety 'C19 H19 N3 O2'
_chemical_formula_sum 'C19 H19 N3 O2'
_chemical_formula_weight 321.37
_chemical_name_systematic
;
1-(2-Hydroxy-5-methylphenyl)ethanone [(1<i>H</i>-indol-3-yl)acetyl]hydrazone
;
_space_group_IT_number 2
_symmetry_cell_setting triclinic
_symmetry_space_group_name_Hall '-P 1'
_symmetry_space_group_name_H-M 'P -1'
_atom_sites_solution_hydrogens geom
_atom_sites_solution_primary direct
_atom_sites_solution_secondary difmap
_audit_creation_method SHELXL-97
_cell_angle_alpha 109.919(3)
_cell_angle_beta 91.710(3)
_cell_angle_gamma 90.751(3)
_cell_formula_units_Z 2
_cell_length_a 4.6812(9)
_cell_length_b 12.419(3)
_cell_length_c 14.202(3)
_cell_measurement_reflns_used 985
_cell_measurement_temperature 100(2)
_cell_measurement_theta_max 28.3
_cell_measurement_theta_min 3.0
_cell_volume 775.7(3)
_computing_cell_refinement 'SAINT (Bruker, 2007)'
_computing_data_collection 'APEX2 (Bruker, 2007)'
_computing_data_reduction 'SAINT (Bruker, 2007)'
_computing_molecular_graphics 'X-SEED (Barbour, 2001)'
_computing_publication_material 'publCIF (Westrip, 2008)'
_computing_structure_refinement 'SHELXL97 (Sheldrick, 2008)'
_computing_structure_solution 'SHELXS97 (Sheldrick, 2008)'
_diffrn_ambient_temperature 100(2)
_diffrn_measured_fraction_theta_full 0.985
_diffrn_measured_fraction_theta_max 0.985
_diffrn_measurement_device_type 'Bruker SMART APEXII'
_diffrn_measurement_method \w
_diffrn_radiation_monochromator graphite
_diffrn_radiation_source 'fine-focus sealed tube'
_diffrn_radiation_type MoK\a
_diffrn_radiation_wavelength 0.71073
_diffrn_reflns_av_R_equivalents 0.0515
_diffrn_reflns_av_sigmaI/netI 0.1135
_diffrn_reflns_limit_h_max 3
_diffrn_reflns_limit_h_min -6
_diffrn_reflns_limit_k_max 16
_diffrn_reflns_limit_k_min -15
_diffrn_reflns_limit_l_max 18
_diffrn_reflns_limit_l_min -17
_diffrn_reflns_number 4854
_diffrn_reflns_theta_full 27.50
_diffrn_reflns_theta_max 27.50
_diffrn_reflns_theta_min 1.53
_diffrn_standards_decay_% 0
_diffrn_standards_interval_count 0
_diffrn_standards_interval_time 0
_diffrn_standards_number 0
_exptl_absorpt_coefficient_mu 0.091
_exptl_absorpt_correction_type none
_exptl_crystal_colour 'Pale yellow'
_exptl_crystal_density_diffrn 1.376
_exptl_crystal_density_method 'not measured'
_exptl_crystal_description Plate
_exptl_crystal_F_000 340
_exptl_crystal_size_max 0.40
_exptl_crystal_size_mid 0.13
_exptl_crystal_size_min 0.05
_refine_diff_density_max 0.427
_refine_diff_density_min -0.459
_refine_ls_extinction_method none
_refine_ls_goodness_of_fit_ref 1.010
_refine_ls_hydrogen_treatment mixed
_refine_ls_matrix_type full
_refine_ls_number_parameters 231
_refine_ls_number_reflns 3490
_refine_ls_number_restraints 3
_refine_ls_restrained_S_all 1.009
_refine_ls_R_factor_all 0.1278
_refine_ls_R_factor_gt 0.0602
_refine_ls_shift/su_max 0.001
_refine_ls_shift/su_mean 0.000
_refine_ls_structure_factor_coef Fsqd
_refine_ls_weighting_details 'calc w=1/[\s^2^(Fo^2^)+(0.0894P)^2^] where P=(Fo^2^+2Fc^2^)/3'
_refine_ls_weighting_scheme calc
_refine_ls_wR_factor_gt 0.1435
_refine_ls_wR_factor_ref 0.1961
_reflns_number_gt 1905
_reflns_number_total 3490
_reflns_threshold_expression I>2\s(I)
_cod_data_source_file bt2687.cif
_cod_data_source_block I
_cod_depositor_comments
;
The following automatic conversions were performed:
'_symmetry_cell_setting' value 'Triclinic' changed to 'triclinic'
according to '/home/saulius/struct/CIF-dictionaries/cif_core.dic'
dictionary named 'cif_core.dic' version 2.4.1 from 2010-06-29.

Automatic conversion script
Id: cif_fix_enum 1527 2010-12-29 10:47:43Z saulius 

The following automatic conversions were performed:

'_symmetry_cell_setting' value 'Triclinic' changed to 'triclinic'
according to /home/saulius/struct/CIF-dictionaries/cif_core.dic
dictionary named 'cif_core.dic' version 2.4.1 from 2010-06-29.

Automatic conversion script
Id: cif_fix_values 1715 2011-07-08 13:25:40Z adriana 
;
_cod_database_code 2218057
_cod_database_fobs_code 2218057

loop_
_symmetry_equiv_pos_as_xyz
'x, y, z'
'-x, -y, -z'

loop_
_atom_site_type_symbol
_atom_site_label
_atom_site_fract_x
_atom_site_fract_y
_atom_site_fract_z
_atom_site_U_iso_or_equiv
_atom_site_adp_type
_atom_site_calc_flag
_atom_site_refinement_flags
_atom_site_occupancy
O O1 -0.1765(5) 0.39859(17) 0.64793(15) 0.0232(5) Uani d D 1
H H1O -0.097(9) 0.335(2) 0.617(3) 0.072(15) Uiso d D 1
O O2 0.5909(4) 0.08863(17) 0.43759(15) 0.0259(5) Uani d . 1
N N1 0.0800(5) 0.21073(19) 0.61339(17) 0.0198(5) Uani d . 1
N N2 0.2703(5) 0.1345(2) 0.55630(18) 0.0205(6) Uani d D 1
H H2N 0.287(9) 0.0706(17) 0.565(3) 0.055(12) Uiso d D 1
N N3 0.8788(6) 0.3894(2) 0.33999(18) 0.0224(6) Uani d D 1
H H3N 0.989(6) 0.4440(19) 0.339(2) 0.021(8) Uiso d D 1
C C1 -0.2982(6) 0.3739(2) 0.7244(2) 0.0201(6) Uani d . 1
C C2 -0.4852(6) 0.4525(3) 0.7818(2) 0.0241(7) Uani d . 1
H H2 -0.5215 0.5206 0.7676 0.029 Uiso calc R 1
C C3 -0.6195(6) 0.4327(3) 0.8597(2) 0.0251(7) Uani d . 1
H H3 -0.7480 0.4874 0.8985 0.030 Uiso calc R 1
C C4 -0.5699(6) 0.3340(3) 0.8822(2) 0.0243(7) Uani d . 1
C C5 -0.3819(6) 0.2562(3) 0.8235(2) 0.0226(7) Uani d . 1
H H5 -0.3487 0.1879 0.8377 0.027 Uiso calc R 1
C C6 -0.2391(6) 0.2731(2) 0.7447(2) 0.0184(6) Uani d . 1
C C7 -0.7165(7) 0.3105(3) 0.9666(2) 0.0302(8) Uani d . 1
H H7A -0.5727 0.2956 1.0119 0.045 Uiso calc R 1
H H7B -0.8452 0.2434 0.9390 0.045 Uiso calc R 1
H H7C -0.8269 0.3772 1.0037 0.045 Uiso calc R 1
C C8 -0.0378(6) 0.1881(2) 0.6856(2) 0.0196(6) Uani d . 1
C C9 0.0212(7) 0.0829(2) 0.7102(2) 0.0282(7) Uani d . 1
H H9A 0.2248 0.0659 0.7027 0.042 Uiso calc R 1
H H9B -0.0926 0.0183 0.6646 0.042 Uiso calc R 1
H H9C -0.0299 0.0952 0.7794 0.042 Uiso calc R 1
C C10 0.4156(6) 0.1572(2) 0.4841(2) 0.0199(6) Uani d . 1
C C11 0.3479(6) 0.2641(2) 0.4612(2) 0.0216(6) Uani d . 1
H H11A 0.1536 0.2549 0.4296 0.026 Uiso calc R 1
H H11B 0.3454 0.3294 0.5251 0.026 Uiso calc R 1
C C12 0.5528(6) 0.2925(2) 0.3940(2) 0.0201(6) Uani d . 1
C C13 0.7169(6) 0.3905(2) 0.4185(2) 0.0216(6) Uani d . 1
H H13 0.7181 0.4508 0.4813 0.026 Uiso calc R 1
C C14 0.6163(6) 0.2267(2) 0.2925(2) 0.0207(6) Uani d . 1
C C15 0.5219(7) 0.1205(3) 0.2253(2) 0.0255(7) Uani d . 1
H H15 0.3838 0.0759 0.2444 0.031 Uiso calc R 1
C C16 0.6313(7) 0.0813(3) 0.1311(2) 0.0306(8) Uani d . 1
H H16 0.5677 0.0090 0.0851 0.037 Uiso calc R 1
C C17 0.8355(7) 0.1464(3) 0.1020(2) 0.0302(8) Uani d . 1
H H17 0.9079 0.1174 0.0365 0.036 Uiso calc R 1
C C18 0.9324(7) 0.2513(3) 0.1664(2) 0.0274(7) Uani d . 1
H H18 1.0698 0.2956 0.1467 0.033 Uiso calc R 1
C C19 0.8215(6) 0.2900(3) 0.2617(2) 0.0231(7) Uani d . 1

loop_
_atom_site_aniso_label
_atom_site_aniso_U_11
_atom_site_aniso_U_22
_atom_site_aniso_U_33
_atom_site_aniso_U_12
_atom_site_aniso_U_13
_atom_site_aniso_U_23
O1 0.0203(11) 0.0229(11) 0.0256(11) 0.0048(9) 0.0064(9) 0.0065(9)
O2 0.0220(12) 0.0258(11) 0.0294(11) 0.0088(9) 0.0113(9) 0.0077(9)
N1 0.0119(12) 0.0211(12) 0.0228(12) 0.0040(10) 0.0046(10) 0.0024(10)
N2 0.0178(13) 0.0187(12) 0.0235(12) 0.0040(11) 0.0058(10) 0.0048(11)
N3 0.0184(14) 0.0229(13) 0.0264(13) 0.0008(11) 0.0045(11) 0.0087(11)
C1 0.0122(14) 0.0250(15) 0.0211(14) 0.0001(12) -0.0006(12) 0.0056(12)
C2 0.0172(16) 0.0236(15) 0.0281(16) 0.0032(13) -0.0008(13) 0.0043(13)
C3 0.0157(15) 0.0297(16) 0.0248(16) 0.0078(13) 0.0046(13) 0.0022(13)
C4 0.0135(15) 0.0329(17) 0.0237(15) 0.0019(13) 0.0026(12) 0.0060(13)
C5 0.0149(15) 0.0263(15) 0.0250(15) 0.0020(12) 0.0009(12) 0.0064(13)
C6 0.0118(14) 0.0206(14) 0.0202(14) 0.0012(12) -0.0005(11) 0.0036(12)
C7 0.0214(17) 0.0393(19) 0.0274(16) 0.0050(15) 0.0085(14) 0.0076(14)
C8 0.0136(15) 0.0210(14) 0.0213(14) 0.0005(12) 0.0014(12) 0.0032(12)
C9 0.0292(18) 0.0226(15) 0.0329(17) 0.0065(14) 0.0135(14) 0.0085(14)
C10 0.0151(14) 0.0196(14) 0.0215(14) 0.0026(12) 0.0002(12) 0.0023(12)
C11 0.0171(15) 0.0228(14) 0.0244(15) 0.0069(12) 0.0046(12) 0.0068(12)
C12 0.0127(14) 0.0238(15) 0.0248(15) 0.0078(12) 0.0039(12) 0.0091(12)
C13 0.0173(15) 0.0225(15) 0.0252(15) 0.0074(12) 0.0045(12) 0.0079(12)
C14 0.0122(14) 0.0263(15) 0.0247(15) 0.0061(12) 0.0023(12) 0.0098(12)
C15 0.0224(16) 0.0256(15) 0.0267(16) 0.0013(13) 0.0012(13) 0.0065(13)
C16 0.0322(19) 0.0290(17) 0.0283(17) 0.0021(15) -0.0023(15) 0.0069(14)
C17 0.0321(19) 0.0381(18) 0.0192(15) 0.0105(15) 0.0048(14) 0.0074(14)
C18 0.0219(17) 0.0321(17) 0.0300(16) 0.0034(14) 0.0078(14) 0.0123(14)
C19 0.0159(15) 0.0263(15) 0.0275(16) 0.0064(12) 0.0021(13) 0.0096(13)

loop_
_atom_type_symbol
_atom_type_description
_atom_type_scat_dispersion_real
_atom_type_scat_dispersion_imag
_atom_type_scat_source
C C 0.0033 0.0016 'International Tables Vol C Tables 4.2.6.8 and 6.1.1.4'
H H 0.0000 0.0000 'International Tables Vol C Tables 4.2.6.8 and 6.1.1.4'
N N 0.0061 0.0033 'International Tables Vol C Tables 4.2.6.8 and 6.1.1.4'
O O 0.0106 0.0060 'International Tables Vol C Tables 4.2.6.8 and 6.1.1.4'

loop_
_geom_angle_atom_site_label_1
_geom_angle_atom_site_label_2
_geom_angle_atom_site_label_3
_geom_angle
C1 O1 H1O 101(3)
C8 N1 N2 118.6(2)
C10 N2 N1 121.3(2)
C10 N2 H2N 121(3)
N1 N2 H2N 118(3)
C13 N3 C19 109.0(2)
C13 N3 H3N 125(2)
C19 N3 H3N 126(2)
O1 C1 C2 117.0(3)
O1 C1 C6 122.2(2)
C2 C1 C6 120.8(3)
C3 C2 C1 120.4(3)
C3 C2 H2 119.8
C1 C2 H2 119.8
C2 C3 C4 121.0(3)
C2 C3 H3 119.5
C4 C3 H3 119.5
C5 C4 C3 117.7(3)
C5 C4 C7 120.6(3)
C3 C4 C7 121.8(3)
C4 C5 C6 123.4(3)
C4 C5 H5 118.3
C6 C5 H5 118.3
C5 C6 C1 116.8(3)
C5 C6 C8 121.1(3)
C1 C6 C8 122.1(3)
C4 C7 H7A 109.5
C4 C7 H7B 109.5
H7A C7 H7B 109.5
C4 C7 H7C 109.5
H7A C7 H7C 109.5
H7B C7 H7C 109.5
N1 C8 C6 116.3(3)
N1 C8 C9 123.2(3)
C6 C8 C9 120.5(2)
C8 C9 H9A 109.5
C8 C9 H9B 109.5
H9A C9 H9B 109.5
C8 C9 H9C 109.5
H9A C9 H9C 109.5
H9B C9 H9C 109.5
O2 C10 N2 119.0(3)
O2 C10 C11 122.4(3)
N2 C10 C11 118.6(2)
C12 C11 C10 114.4(2)
C12 C11 H11A 108.7
C10 C11 H11A 108.7
C12 C11 H11B 108.7
C10 C11 H11B 108.7
H11A C11 H11B 107.6
C13 C12 C14 106.0(3)
C13 C12 C11 125.4(3)
C14 C12 C11 128.6(3)
N3 C13 C12 110.4(3)
N3 C13 H13 124.8
C12 C13 H13 124.8
C15 C14 C19 118.7(3)
C15 C14 C12 134.3(3)
C19 C14 C12 107.0(3)
C16 C15 C14 119.2(3)
C16 C15 H15 120.4
C14 C15 H15 120.4
C15 C16 C17 121.0(3)
C15 C16 H16 119.5
C17 C16 H16 119.5
C18 C17 C16 121.2(3)
C18 C17 H17 119.4
C16 C17 H17 119.4
C17 C18 C19 117.5(3)
C17 C18 H18 121.3
C19 C18 H18 121.3
N3 C19 C18 129.9(3)
N3 C19 C14 107.6(2)
C18 C19 C14 122.4(3)

loop_
_geom_bond_atom_site_label_1
_geom_bond_atom_site_label_2
_geom_bond_distance
O1 C1 1.364(3)
O1 H1O 0.85(3)
O2 C10 1.226(3)
N1 C8 1.288(3)
N1 N2 1.375(3)
N2 C10 1.352(4)
N2 H2N 0.85(3)
N3 C13 1.363(4)
N3 C19 1.367(4)
N3 H3N 0.85(3)
C1 C2 1.381(4)
C1 C6 1.406(4)
C2 C3 1.379(4)
C2 H2 0.9500
C3 C4 1.389(4)
C3 H3 0.9500
C4 C5 1.386(4)
C4 C7 1.508(4)
C5 C6 1.394(4)
C5 H5 0.9500
C6 C8 1.475(4)
C7 H7A 0.9800
C7 H7B 0.9800
C7 H7C 0.9800
C8 C9 1.491(4)
C9 H9A 0.9800
C9 H9B 0.9800
C9 H9C 0.9800
C10 C11 1.505(4)
C11 C12 1.494(4)
C11 H11A 0.9900
C11 H11B 0.9900
C12 C13 1.365(4)
C12 C14 1.436(4)
C13 H13 0.9500
C14 C15 1.396(4)
C14 C19 1.404(4)
C15 C16 1.376(4)
C15 H15 0.9500
C16 C17 1.404(5)
C16 H16 0.9500
C17 C18 1.374(4)
C17 H17 0.9500
C18 C19 1.392(4)
C18 H18 0.9500

loop_
_geom_hbond_atom_site_label_D
_geom_hbond_atom_site_label_H
_geom_hbond_atom_site_label_A
_geom_hbond_site_symmetry_A
_geom_hbond_distance_DH
_geom_hbond_distance_HA
_geom_hbond_distance_DA
_geom_hbond_angle_DHA
_geom_hbond_publ_flag
O1 H1o N1 . 0.85(3) 1.75(2) 2.540(3) 153(4) yes
N2 H2n O2 2_656 0.85(3) 2.05(3) 2.884(3) 166(4) yes
N3 H3n O1 2_666 0.85(3) 2.08(3) 2.913(3) 166(3) yes

loop_
_cod_related_entry_id
_cod_related_entry_database
_cod_related_entry_code
1 ChemSpider 21194601
